data_7056249
loop_
_publ_author_name
'Li, Guo-bi'
'Yang, Qing Yuan'
'Pan, Rongkai'
'Liu, Sheng-Gui'
'xu, yaowei'

_publ_section_title
;
 Supramolecular structural transformation of N,
 N&#x00B4;-bis(4-pyridylmethyl)-naphthalene diimide and fluorescence water
 sensing
;
_journal_name_full 'New J. Chem.'
_journal_paper_doi 10.1039/C6NJ04018G
_journal_year 2017
_chemical_formula_sum 'C26 H16 N4 O6'
_chemical_formula_weight 480.43
_chemical_name_systematic
; 
 ? 
;
_space_group_IT_number 15
_symmetry_cell_setting monoclinic
_symmetry_space_group_name_Hall '-C 2yc'
_symmetry_space_group_name_H-M 'C 1 2/c 1'
_atom_sites_solution_hydrogens geom
_atom_sites_solution_primary direct
_atom_sites_solution_secondary difmap
_audit_creation_method SHELXL-97
_audit_update_record
;
2016-10-02 deposited with the CCDC.
2017-05-29 downloaded from the CCDC.
;
_cell_angle_alpha 90.00
_cell_angle_beta 128.914(17)
_cell_angle_gamma 90.00
_cell_formula_units_Z 4
_cell_length_a 27.561(3)
_cell_length_b 4.6812(2)
_cell_length_c 21.646(4)
_cell_measurement_reflns_used 5133
_cell_measurement_temperature 293(2)
_cell_measurement_theta_max 62.3698
_cell_measurement_theta_min 3.5429
_cell_volume 2173.0(7)
_computing_cell_refinement 'Bruker FRAMBO'
_computing_data_collection 'Bruker FRAMBO'
_computing_data_reduction 'Bruker SHELXTL'
_computing_molecular_graphics 'Bruker SHELXTL'
_computing_publication_material 'Bruker SHELXTL'
_computing_structure_refinement 'SHELXL-97 (Sheldrick, 1997)'
_computing_structure_solution 'SHELXS-97 (Sheldrick, 1990)'
_diffrn_ambient_temperature 293(2)
_diffrn_detector_area_resol_mean 16.0855
_diffrn_measured_fraction_theta_full 0.994
_diffrn_measured_fraction_theta_max 0.994
_diffrn_measurement_device_type Oxford
_diffrn_measurement_method '\w and \p scan'
_diffrn_radiation_monochromator graphite
_diffrn_radiation_source 'fine-focus sealed tube'
_diffrn_radiation_type CuK\a
_diffrn_radiation_wavelength 1.54178
_diffrn_reflns_av_R_equivalents 0.0177
_diffrn_reflns_av_sigmaI/netI 0.0184
_diffrn_reflns_limit_h_max 30
_diffrn_reflns_limit_h_min -28
_diffrn_reflns_limit_k_max 5
_diffrn_reflns_limit_k_min -3
_diffrn_reflns_limit_l_max 22
_diffrn_reflns_limit_l_min -24
_diffrn_reflns_number 4658
_diffrn_reflns_theta_full 59.97
_diffrn_reflns_theta_max 59.97
_diffrn_reflns_theta_min 4.12
_diffrn_standards_decay_% none
_exptl_absorpt_coefficient_mu 0.895
_exptl_absorpt_correction_T_max 1.00000
_exptl_absorpt_correction_T_min 0.29101
_exptl_absorpt_correction_type multi-scan
_exptl_crystal_colour orange
_exptl_crystal_density_diffrn 1.468
_exptl_crystal_density_method 'not measured'
_exptl_crystal_description block
_exptl_crystal_F_000 992
_exptl_crystal_size_max 0.30
_exptl_crystal_size_mid 0.15
_exptl_crystal_size_min 0.13
_refine_diff_density_max 0.227
_refine_diff_density_min -0.198
_refine_diff_density_rms 0.048
_refine_ls_extinction_method none
_refine_ls_goodness_of_fit_ref 1.040
_refine_ls_hydrogen_treatment geom
_refine_ls_matrix_type full
_refine_ls_number_parameters 171
_refine_ls_number_reflns 1611
_refine_ls_number_restraints 0
_refine_ls_restrained_S_all 1.040
_refine_ls_R_factor_all 0.0383
_refine_ls_R_factor_gt 0.0366
_refine_ls_shift/su_max 0.000
_refine_ls_shift/su_mean 0.000
_refine_ls_structure_factor_coef Fsqd
_refine_ls_weighting_details 'calc w=1/[\s^2^(Fo^2^)+(0.0671P)^2^+1.2017P] where P=(Fo^2^+2Fc^2^)/3'
_refine_ls_weighting_scheme calc
_refine_ls_wR_factor_gt 0.1021
_refine_ls_wR_factor_ref 0.1045
_reflns_number_gt 1502
_reflns_number_total 1611
_reflns_threshold_expression >2sigma(I)
_cod_data_source_file c6nj04018g2.cif
_cod_data_source_block 1
_cod_original_cell_volume 2173.0(4)
_cod_original_sg_symbol_H-M C2/c
_cod_database_code 7056249

loop_
_symmetry_equiv_pos_as_xyz
'x, y, z'
'-x, y, -z+1/2'
'x+1/2, y+1/2, z'
'-x+1/2, y+1/2, -z+1/2'
'-x, -y, -z'
'x, -y, z-1/2'
'-x+1/2, -y+1/2, -z'
'x+1/2, -y+1/2, z-1/2'

loop_
_atom_site_label
_atom_site_type_symbol
_atom_site_fract_x
_atom_site_fract_y
_atom_site_fract_z
_atom_site_U_iso_or_equiv
_atom_site_adp_type
_atom_site_occupancy
_atom_site_symmetry_multiplicity
_atom_site_calc_flag
_atom_site_refinement_flags
O1 O 0.17330(5) 0.4718(2) 0.04889(6) 0.0362(3) Uani 1 1 d .
O2 O 0.01859(5) 1.0760(3) -0.13255(7) 0.0430(3) Uani 1 1 d .
N2 N 0.09631(5) 0.7783(3) -0.04017(7) 0.0300(3) Uani 1 1 d .
C9 C 0.01910(7) 0.5546(3) -0.00865(8) 0.0261(4) Uani 1 1 d .
C8 C 0.08085(7) 0.4519(3) 0.03510(8) 0.0279(4) Uani 1 1 d .
C10 C -0.00501(7) 0.7629(3) -0.06846(8) 0.0283(4) Uani 1 1 d .
C7 C 0.12116(7) 0.5623(3) 0.01687(9) 0.0292(4) Uani 1 1 d .
C6 C 0.13812(7) 0.9068(3) -0.05312(10) 0.0339(4) Uani 1 1 d .
H6A H 0.1797 0.9204 -0.0024 0.041 Uiso 1 1 calc R
H6B H 0.1239 1.0995 -0.0730 0.041 Uiso 1 1 calc R
C13 C -0.06552(7) 0.8576(3) -0.11042(9) 0.0319(4) Uani 1 1 d .
H13A H -0.0811 0.9943 -0.1500 0.038 Uiso 1 1 calc R
C11 C 0.03579(7) 0.8868(3) -0.08439(9) 0.0314(4) Uani 1 1 d .
C12 C 0.10374(7) 0.2508(3) 0.09387(8) 0.0311(4) Uani 1 1 d .
H12A H 0.1446 0.1867 0.1227 0.037 Uiso 1 1 calc R
C1 C 0.19231(7) 0.7959(4) -0.10869(10) 0.0381(4) Uani 1 1 d .
H1A H 0.2231 0.9254 -0.0727 0.046 Uiso 1 1 calc R
N1 N 0.15410(6) 0.4633(3) -0.21412(8) 0.0407(4) Uani 1 1 d .
C5 C 0.14207(7) 0.7454(3) -0.11007(9) 0.0300(4) Uani 1 1 d .
C4 C 0.09735(7) 0.5556(3) -0.16609(9) 0.0356(4) Uani 1 1 d .
H4A H 0.0622 0.5189 -0.1703 0.043 Uiso 1 1 calc R
C3 C 0.10534(8) 0.4202(4) -0.21604(10) 0.0415(4) Uani 1 1 d .
H3A H 0.0749 0.2916 -0.2531 0.050 Uiso 1 1 calc R
C2 C 0.19629(7) 0.6531(4) -0.16093(10) 0.0402(4) Uani 1 1 d .
H2A H 0.2303 0.6909 -0.1591 0.048 Uiso 1 1 calc R
O1W O 0.21293(6) 0.2371(3) -0.27702(8) 0.0484(4) Uani 1 1 d .
H1B H 0.1915(12) 0.282(6) -0.2563(15) 0.087(8) Uiso 1 1 d .
H1C H 0.2415(15) 0.061(7) -0.2435(19) 0.113(10) Uiso 1 1 d .

loop_
_atom_site_aniso_label
_atom_site_aniso_U_11
_atom_site_aniso_U_22
_atom_site_aniso_U_33
_atom_site_aniso_U_23
_atom_site_aniso_U_13
_atom_site_aniso_U_12
O1 0.0270(6) 0.0447(7) 0.0456(6) -0.0026(5) 0.0270(5) -0.0008(5)
O2 0.0419(7) 0.0498(7) 0.0481(7) 0.0142(6) 0.0336(6) 0.0035(5)
N2 0.0308(7) 0.0339(7) 0.0384(7) -0.0039(5) 0.0280(6) -0.0041(5)
C9 0.0272(7) 0.0283(8) 0.0298(7) -0.0063(6) 0.0213(6) -0.0032(6)
C8 0.0266(7) 0.0315(8) 0.0319(8) -0.0068(6) 0.0214(6) -0.0030(6)
C10 0.0303(8) 0.0319(8) 0.0310(7) -0.0043(6) 0.0232(7) -0.0027(6)
C7 0.0286(8) 0.0327(8) 0.0339(8) -0.0083(6) 0.0233(7) -0.0051(6)
C6 0.0346(8) 0.0355(8) 0.0454(9) -0.0045(7) 0.0318(8) -0.0067(7)
C13 0.0321(8) 0.0365(8) 0.0319(8) 0.0004(6) 0.0225(7) 0.0006(6)
C11 0.0333(8) 0.0352(9) 0.0347(8) -0.0039(7) 0.0257(7) -0.0027(6)
C12 0.0251(7) 0.0378(8) 0.0330(8) -0.0011(6) 0.0196(6) 0.0015(6)
C1 0.0348(8) 0.0470(10) 0.0433(9) -0.0048(7) 0.0296(8) -0.0073(7)
N1 0.0410(8) 0.0520(9) 0.0396(7) 0.0004(6) 0.0304(7) 0.0025(6)
C5 0.0310(8) 0.0317(8) 0.0353(8) 0.0039(6) 0.0247(7) 0.0006(6)
C4 0.0315(8) 0.0432(9) 0.0417(9) -0.0023(7) 0.0276(7) -0.0041(6)
C3 0.0390(9) 0.0508(10) 0.0393(9) -0.0094(7) 0.0268(8) -0.0081(7)
C2 0.0354(8) 0.0545(10) 0.0447(9) -0.0007(8) 0.0318(8) -0.0024(8)
O1W 0.0544(8) 0.0521(8) 0.0603(8) -0.0036(6) 0.0463(7) 0.0004(6)

loop_
_atom_type_symbol
_atom_type_description
_atom_type_scat_dispersion_real
_atom_type_scat_dispersion_imag
_atom_type_scat_source
C C 0.0181 0.0091 'International Tables Vol C Tables 4.2.6.8 and 6.1.1.4'
H H 0.0000 0.0000 'International Tables Vol C Tables 4.2.6.8 and 6.1.1.4'
N N 0.0311 0.0180 'International Tables Vol C Tables 4.2.6.8 and 6.1.1.4'
O O 0.0492 0.0322 'International Tables Vol C Tables 4.2.6.8 and 6.1.1.4'

loop_
_geom_angle_atom_site_label_1
_geom_angle_atom_site_label_2
_geom_angle_atom_site_label_3
_geom_angle
_geom_angle_site_symmetry_1
_geom_angle_site_symmetry_3
C11 N2 C7 125.46(12) . .
C11 N2 C6 117.44(13) . .
C7 N2 C6 117.08(12) . .
C8 C9 C9 118.81(17) . 5_565
C8 C9 C10 121.67(14) . .
C9 C9 C10 119.52(16) 5_565 .
C12 C8 C9 120.77(14) . .
C12 C8 C7 119.90(13) . .
C9 C8 C7 119.33(14) . .
C13 C10 C9 120.31(14) . .
C13 C10 C11 120.03(14) . .
C9 C10 C11 119.63(13) . .
O1 C7 N2 120.29(13) . .
O1 C7 C8 122.77(14) . .
N2 C7 C8 116.94(13) . .
N2 C6 C5 114.68(12) . .
N2 C6 H6A 108.6 . .
C5 C6 H6A 108.6 . .
N2 C6 H6B 108.6 . .
C5 C6 H6B 108.6 . .
H6A C6 H6B 107.6 . .
C10 C13 C12 120.47(14) . 5_565
C10 C13 H13A 119.8 . .
C12 C13 H13A 119.8 5_565 .
O2 C11 N2 120.51(13) . .
O2 C11 C10 122.68(14) . .
N2 C11 C10 116.81(13) . .
C8 C12 C13 120.10(13) . 5_565
C8 C12 H12A 119.9 . .
C13 C12 H12A 119.9 5_565 .
C5 C1 C2 119.58(15) . .
C5 C1 H1A 120.2 . .
C2 C1 H1A 120.2 . .
C3 N1 C2 116.23(14) . .
C1 C5 C4 117.23(14) . .
C1 C5 C6 118.77(14) . .
C4 C5 C6 123.95(13) . .
C5 C4 C3 119.25(14) . .
C5 C4 H4A 120.4 . .
C3 C4 H4A 120.4 . .
N1 C3 C4 123.90(15) . .
N1 C3 H3A 118.0 . .
C4 C3 H3A 118.0 . .
N1 C2 C1 123.76(14) . .
N1 C2 H2A 118.1 . .
C1 C2 H2A 118.1 . .
H1B O1W H1C 105(2) . .

loop_
_geom_bond_atom_site_label_1
_geom_bond_atom_site_label_2
_geom_bond_distance
_geom_bond_site_symmetry_2
O1 C7 1.2141(18) .
O2 C11 1.2146(19) .
N2 C11 1.397(2) .
N2 C7 1.398(2) .
N2 C6 1.4747(18) .
C9 C8 1.414(2) .
C9 C9 1.416(3) 5_565
C9 C10 1.410(2) .
C8 C12 1.376(2) .
C8 C7 1.486(2) .
C10 C13 1.378(2) .
C10 C11 1.485(2) .
C6 C5 1.507(2) .
C6 H6A 0.9700 .
C6 H6B 0.9700 .
C13 C12 1.403(2) 5_565
C13 H13A 0.9300 .
C12 C13 1.403(2) 5_565
C12 H12A 0.9300 .
C1 C5 1.387(2) .
C1 C2 1.376(2) .
C1 H1A 0.9300 .
N1 C3 1.334(2) .
N1 C2 1.336(2) .
C5 C4 1.379(2) .
C4 C3 1.385(2) .
C4 H4A 0.9300 .
C3 H3A 0.9300 .
C2 H2A 0.9300 .
O1W H1B 0.96(3) .
O1W H1C 1.05(3) .

loop_
_geom_torsion_atom_site_label_1
_geom_torsion_atom_site_label_2
_geom_torsion_atom_site_label_3
_geom_torsion_atom_site_label_4
_geom_torsion
_geom_torsion_site_symmetry_1
_geom_torsion_site_symmetry_4
C9 C9 C8 C12 -0.5(2) 5_565 .
C10 C9 C8 C12 179.26(13) . .
C9 C9 C8 C7 179.28(14) 5_565 .
C10 C9 C8 C7 -1.0(2) . .
C8 C9 C10 C13 179.61(13) . .
C9 C9 C10 C13 -0.7(2) 5_565 .
C8 C9 C10 C11 -2.3(2) . .
C9 C9 C10 C11 177.41(15) 5_565 .
C11 N2 C7 O1 175.82(13) . .
C6 N2 C7 O1 -5.8(2) . .
C11 N2 C7 C8 -3.8(2) . .
C6 N2 C7 C8 174.52(12) . .
C12 C8 C7 O1 4.1(2) . .
C9 C8 C7 O1 -175.68(13) . .
C12 C8 C7 N2 -176.30(12) . .
C9 C8 C7 N2 4.0(2) . .
C11 N2 C6 C5 -96.99(16) . .
C7 N2 C6 C5 84.52(16) . .
C9 C10 C13 C12 0.3(2) . 5_565
C11 C10 C13 C12 -177.73(13) . 5_565
C7 N2 C11 O2 179.75(13) . .
C6 N2 C11 O2 1.4(2) . .
C7 N2 C11 C10 0.6(2) . .
C6 N2 C11 C10 -177.72(12) . .
C13 C10 C11 O2 1.5(2) . .
C9 C10 C11 O2 -176.55(13) . .
C13 C10 C11 N2 -179.35(12) . .
C9 C10 C11 N2 2.6(2) . .
C9 C8 C12 C13 0.8(2) . 5_565
C7 C8 C12 C13 -178.94(13) . 5_565
C2 C1 C5 C4 -1.4(2) . .
C2 C1 C5 C6 -179.19(15) . .
N2 C6 C5 C1 -161.14(14) . .
N2 C6 C5 C4 21.2(2) . .
C1 C5 C4 C3 1.8(2) . .
C6 C5 C4 C3 179.45(15) . .
C2 N1 C3 C4 -1.1(3) . .
C5 C4 C3 N1 -0.6(3) . .
C3 N1 C2 C1 1.5(3) . .
C5 C1 C2 N1 -0.3(3) . .
